data_7014953
loop_
_publ_author_name
'Curley, John J.'
'Cozzolino, Anthony F.'
'Cummins, Christopher C.'

_publ_section_title
;
 Nitrogen fixation to cyanide at a molybdenum center
;
_journal_issue 11
_journal_name_full 'Dalton Transactions'
_journal_page_first 2429
_journal_paper_doi 10.1039/c0dt01326a
_journal_volume 40
_journal_year 2011
_chemical_formula_moiety 'C37 H54 Mo N4'
_chemical_formula_sum 'C37 H54 Mo N4'
_chemical_formula_weight 650.78
_chemical_name_common tris(3,5-dimethylphenyl(tertbutyl)amido)-(cyano)-molybdenum
_chemical_name_systematic tris(3,5-dimethylphenyl(tertbutyl)amido)-(cyano)-molybdenum
_chemical_properties_physical 'moisture-sensitive, air-sensitive'
_space_group_IT_number 15
_symmetry_cell_setting monoclinic
_symmetry_Int_Tables_number 15
_symmetry_space_group_name_Hall '-C 2yc'
_symmetry_space_group_name_H-M 'C 1 2/c 1'
_atom_sites_solution_hydrogens geom
_atom_sites_solution_primary direct
_atom_sites_solution_secondary difmap
_audit_creation_method SHELXL-97
_cell_angle_alpha 90.00
_cell_angle_beta 93.4780(10)
_cell_angle_gamma 90.00
_cell_formula_units_Z 8
_cell_length_a 30.186(2)
_cell_length_b 10.5923(7)
_cell_length_c 22.4853(16)
_cell_measurement_reflns_used 9051
_cell_measurement_temperature 100(2)
_cell_measurement_theta_max 31.490
_cell_measurement_theta_min 2.196
_cell_volume 7176.2(8)
_computing_cell_refinement 'SAINT 7.46A (Bruker-AXS, 2008)'
_computing_data_collection 'APEX2 3.0 (Bruker-AXS, 2008)'
_computing_data_reduction 'SAINT 7.46A (Bruker-AXS, 2008)'
_computing_molecular_graphics 'WINGX (Farrugia, 1999)'
_computing_publication_material 'WINGX (Farrugia, 1999)'
_computing_structure_refinement 'SHELXL-97 (Sheldrick, 1997)'
_computing_structure_solution 'SHELXS-97 (Sheldrick, 2008)'
_diffrn_ambient_pressure 101.3
_diffrn_ambient_temperature 100(2)
_diffrn_detector_area_resol_mean 8.3
_diffrn_measured_fraction_theta_full 1.000
_diffrn_measured_fraction_theta_max 1.000
_diffrn_measurement_device_type 'Bruker Smart APEX CCD'
_diffrn_measurement_method 'phi and omega scans'
_diffrn_radiation_monochromator graphite
_diffrn_radiation_probe x-ray
_diffrn_radiation_type MoK\a
_diffrn_radiation_wavelength 0.71073
_diffrn_reflns_av_R_equivalents 0.0447
_diffrn_reflns_av_sigmaI/netI 0.0231
_diffrn_reflns_limit_h_max 42
_diffrn_reflns_limit_h_min -42
_diffrn_reflns_limit_k_max 14
_diffrn_reflns_limit_k_min -14
_diffrn_reflns_limit_l_max 31
_diffrn_reflns_limit_l_min -31
_diffrn_reflns_number 95861
_diffrn_reflns_theta_full 30.03
_diffrn_reflns_theta_max 30.03
_diffrn_reflns_theta_min 1.81
_diffrn_source 'fine-focus sealed tube'
_exptl_absorpt_coefficient_mu 0.394
_exptl_absorpt_correction_T_max 0.8909
_exptl_absorpt_correction_T_min 0.7978
_exptl_absorpt_correction_type multi-scan
_exptl_absorpt_process_details 'SADABS (Sheldrick, 2008)'
_exptl_crystal_colour red
_exptl_crystal_density_diffrn 1.205
_exptl_crystal_density_method 'not measured'
_exptl_crystal_description prism
_exptl_crystal_F_000 2768
_exptl_crystal_recrystallization_method THF
_exptl_crystal_size_max 0.60
_exptl_crystal_size_mid 0.60
_exptl_crystal_size_min 0.30
_refine_diff_density_max 0.820
_refine_diff_density_min -0.498
_refine_diff_density_rms 0.064
_refine_ls_extinction_method none
_refine_ls_goodness_of_fit_ref 1.039
_refine_ls_hydrogen_treatment noref
_refine_ls_matrix_type full
_refine_ls_number_parameters 394
_refine_ls_number_reflns 10489
_refine_ls_number_restraints 0
_refine_ls_restrained_S_all 1.039
_refine_ls_R_factor_all 0.0366
_refine_ls_R_factor_gt 0.0287
_refine_ls_shift/su_max 0.008
_refine_ls_shift/su_mean 0.000
_refine_ls_structure_factor_coef Fsqd
_refine_ls_weighting_details 'calc w=1/[\s^2^(Fo^2^)+(0.0286P)^2^+12.3074P] where P=(Fo^2^+2Fc^2^)/3'
_refine_ls_weighting_scheme calc
_refine_ls_wR_factor_gt 0.0691
_refine_ls_wR_factor_ref 0.0745
_reflns_number_gt 9081
_reflns_number_total 10489
_reflns_threshold_expression >2sigma(I)
_cod_data_source_file C0DT01326A.TXT
_cod_data_source_block shelxl
_cod_original_cell_volume 7176.3(9)
_cod_original_sg_symbol_H-M 'C 2/c'
_cod_database_code 7014953

loop_
_symmetry_equiv_pos_as_xyz
'x, y, z'
'-x, y, -z+1/2'
'x+1/2, y+1/2, z'
'-x+1/2, y+1/2, -z+1/2'
'-x, -y, -z'
'x, -y, z-1/2'
'-x+1/2, -y+1/2, -z'
'x+1/2, -y+1/2, z-1/2'

loop_
_atom_site_label
_atom_site_type_symbol
_atom_site_fract_x
_atom_site_fract_y
_atom_site_fract_z
_atom_site_U_iso_or_equiv
_atom_site_adp_type
_atom_site_occupancy
_atom_site_symmetry_multiplicity
_atom_site_calc_flag
_atom_site_refinement_flags
_atom_site_disorder_assembly
_atom_site_disorder_group
C4 C 0.09706(5) 0.14193(15) -0.00519(7) 0.0224(3) Uani 1 1 d . . .
C11 C 0.17067(5) 0.42666(13) 0.09442(6) 0.0172(3) Uani 1 1 d . . .
C12 C 0.15861(5) 0.50524(14) 0.14081(7) 0.0193(3) Uani 1 1 d . . .
H12 H 0.1287 0.5325 0.1422 0.023 Uiso 1 1 calc R . .
C13 C 0.19024(5) 0.54400(15) 0.18517(7) 0.0221(3) Uani 1 1 d . . .
C14 C 0.23366(5) 0.50068(15) 0.18307(7) 0.0227(3) Uani 1 1 d . . .
H14 H 0.2551 0.5255 0.2135 0.027 Uiso 1 1 calc R . .
C15 C 0.24653(5) 0.42170(15) 0.13752(7) 0.0210(3) Uani 1 1 d . . .
C16 C 0.21469(5) 0.38654(14) 0.09297(7) 0.0195(3) Uani 1 1 d . . .
H16 H 0.2231 0.3345 0.0611 0.023 Uiso 1 1 calc R . .
C17 C 0.13244(5) 0.45798(15) -0.00733(7) 0.0219(3) Uani 1 1 d . . .
C21 C 0.05012(5) 0.35064(13) 0.14321(6) 0.0159(3) Uani 1 1 d . . .
C22 C 0.06512(5) 0.34782(14) 0.20344(6) 0.0185(3) Uani 1 1 d . . .
H22 H 0.0763 0.2713 0.2205 0.022 Uiso 1 1 calc R . .
C23 C 0.06384(5) 0.45631(16) 0.23851(7) 0.0218(3) Uani 1 1 d . . .
C24 C 0.04793(5) 0.56785(15) 0.21244(7) 0.0233(3) Uani 1 1 d . . .
H24 H 0.0473 0.6422 0.2360 0.028 Uiso 1 1 calc R . .
C25 C 0.03286(5) 0.57358(14) 0.15265(7) 0.0219(3) Uani 1 1 d . . .
C26 C 0.03393(5) 0.46408(14) 0.11840(7) 0.0181(3) Uani 1 1 d . . .
H26 H 0.0235 0.4664 0.0777 0.022 Uiso 1 1 calc R . .
C27 C 0.01132(5) 0.15886(14) 0.10103(7) 0.0196(3) Uani 1 1 d . . .
C31 C 0.14695(5) 0.09642(13) 0.17696(6) 0.0161(3) Uani 1 1 d . . .
C32 C 0.16816(5) 0.18679(14) 0.21411(7) 0.0182(3) Uani 1 1 d . . .
H32 H 0.1866 0.2486 0.1975 0.022 Uiso 1 1 calc R . .
C33 C 0.16246(5) 0.18696(15) 0.27535(7) 0.0203(3) Uani 1 1 d . . .
C34 C 0.13509(5) 0.09672(15) 0.29908(7) 0.0205(3) Uani 1 1 d . . .
H34 H 0.1307 0.0979 0.3405 0.025 Uiso 1 1 calc R . .
C35 C 0.11395(5) 0.00420(14) 0.26310(7) 0.0189(3) Uani 1 1 d . . .
C36 C 0.11990(5) 0.00549(14) 0.20209(6) 0.0176(3) Uani 1 1 d . . .
H36 H 0.1054 -0.0562 0.1771 0.021 Uiso 1 1 calc R . .
C37 C 0.18517(5) 0.00681(14) 0.09097(7) 0.0208(3) Uani 1 1 d . . .
C131 C 0.17759(6) 0.63179(18) 0.23429(8) 0.0313(4) Uani 1 1 d . . .
H13A H 0.1847 0.5919 0.2730 0.047 Uiso 1 1 calc R . .
H13B H 0.1457 0.6495 0.2298 0.047 Uiso 1 1 calc R . .
H13C H 0.1942 0.7109 0.2319 0.047 Uiso 1 1 calc R . .
C151 C 0.29339(5) 0.37274(18) 0.13658(8) 0.0290(4) Uani 1 1 d . . .
H15A H 0.3096 0.4218 0.1080 0.043 Uiso 1 1 calc R . .
H15B H 0.2928 0.2837 0.1247 0.043 Uiso 1 1 calc R . .
H15C H 0.3082 0.3809 0.1764 0.043 Uiso 1 1 calc R . .
C171 C 0.16324(7) 0.4014(2) -0.05249(8) 0.0414(5) Uani 1 1 d . . .
H17A H 0.1940 0.4053 -0.0361 0.062 Uiso 1 1 calc R . .
H17B H 0.1603 0.4496 -0.0897 0.062 Uiso 1 1 calc R . .
H17C H 0.1550 0.3132 -0.0604 0.062 Uiso 1 1 calc R . .
C172 C 0.14381(11) 0.5961(2) 0.00347(10) 0.0600(8) Uani 1 1 d . . .
H17D H 0.1236 0.6320 0.0315 0.090 Uiso 1 1 calc R . .
H17E H 0.1407 0.6423 -0.0343 0.090 Uiso 1 1 calc R . .
H17F H 0.1745 0.6031 0.0202 0.090 Uiso 1 1 calc R . .
C173 C 0.08465(6) 0.4475(2) -0.03255(8) 0.0325(4) Uani 1 1 d . . .
H17G H 0.0772 0.3585 -0.0397 0.049 Uiso 1 1 calc R . .
H17H H 0.0812 0.4942 -0.0702 0.049 Uiso 1 1 calc R . .
H17I H 0.0647 0.4831 -0.0041 0.049 Uiso 1 1 calc R . .
C231 C 0.07826(6) 0.45280(19) 0.30402(7) 0.0313(4) Uani 1 1 d . . .
H23A H 0.0992 0.5218 0.3133 0.047 Uiso 1 1 calc R . .
H23B H 0.0927 0.3718 0.3136 0.047 Uiso 1 1 calc R . .
H23C H 0.0523 0.4625 0.3277 0.047 Uiso 1 1 calc R . .
C251 C 0.01607(7) 0.69633(16) 0.12575(9) 0.0345(4) Uani 1 1 d . . .
H25A H 0.0314 0.7138 0.0894 0.052 Uiso 1 1 calc R . .
H25B H 0.0219 0.7649 0.1544 0.052 Uiso 1 1 calc R . .
H25C H -0.0159 0.6899 0.1159 0.052 Uiso 1 1 calc R . .
C271 C 0.02330(5) 0.02723(15) 0.08032(8) 0.0250(3) Uani 1 1 d . . .
H27A H 0.0344 0.0321 0.0403 0.038 Uiso 1 1 calc R . .
H27B H -0.0031 -0.0267 0.0793 0.038 Uiso 1 1 calc R . .
H27C H 0.0463 -0.0086 0.1080 0.038 Uiso 1 1 calc R . .
C272 C -0.00805(8) 0.1442(2) 0.16253(10) 0.0470(6) Uani 1 1 d . . .
H27D H 0.0140 0.1044 0.1902 0.070 Uiso 1 1 calc R . .
H27E H -0.0347 0.0915 0.1587 0.070 Uiso 1 1 calc R . .
H27F H -0.0158 0.2276 0.1777 0.070 Uiso 1 1 calc R . .
C273 C -0.02228(7) 0.21797(18) 0.05672(12) 0.0461(6) Uani 1 1 d . . .
H27G H -0.0309 0.3011 0.0713 0.069 Uiso 1 1 calc R . .
H27H H -0.0485 0.1636 0.0520 0.069 Uiso 1 1 calc R . .
H27I H -0.0091 0.2275 0.0182 0.069 Uiso 1 1 calc R . .
C331 C 0.18744(6) 0.28141(16) 0.31526(8) 0.0287(3) Uani 1 1 d . . .
H33A H 0.1719 0.2927 0.3519 0.043 Uiso 1 1 calc R . .
H33B H 0.1890 0.3625 0.2945 0.043 Uiso 1 1 calc R . .
H33C H 0.2175 0.2502 0.3252 0.043 Uiso 1 1 calc R . .
C351 C 0.08612(6) -0.09793(16) 0.28917(7) 0.0254(3) Uani 1 1 d . . .
H35A H 0.0559 -0.0942 0.2708 0.038 Uiso 1 1 calc R . .
H35B H 0.0853 -0.0852 0.3323 0.038 Uiso 1 1 calc R . .
H35C H 0.0991 -0.1807 0.2814 0.038 Uiso 1 1 calc R . .
C371 C 0.22792(7) 0.0116(2) 0.13124(9) 0.0437(5) Uani 1 1 d . . .
H37A H 0.2390 0.0986 0.1335 0.065 Uiso 1 1 calc R . .
H37B H 0.2503 -0.0430 0.1148 0.065 Uiso 1 1 calc R . .
H37C H 0.2218 -0.0177 0.1713 0.065 Uiso 1 1 calc R . .
C372 C 0.19684(6) 0.04459(18) 0.02847(7) 0.0296(4) Uani 1 1 d . . .
H37D H 0.1706 0.0356 0.0010 0.044 Uiso 1 1 calc R . .
H37E H 0.2206 -0.0101 0.0155 0.044 Uiso 1 1 calc R . .
H37F H 0.2068 0.1326 0.0287 0.044 Uiso 1 1 calc R . .
C373 C 0.16636(9) -0.12646(19) 0.08934(13) 0.0569(7) Uani 1 1 d . . .
H37G H 0.1599 -0.1525 0.1297 0.085 Uiso 1 1 calc R . .
H37H H 0.1881 -0.1844 0.0736 0.085 Uiso 1 1 calc R . .
H37I H 0.1389 -0.1283 0.0637 0.085 Uiso 1 1 calc R . .
N1 N 0.13751(4) 0.38414(11) 0.04981(5) 0.0166(2) Uani 1 1 d . . .
N2 N 0.05257(4) 0.23790(11) 0.10749(5) 0.0150(2) Uani 1 1 d . . .
N3 N 0.15231(4) 0.09887(11) 0.11362(5) 0.0161(2) Uani 1 1 d . . .
N41 N 0.08976(5) 0.09578(16) -0.04963(7) 0.0320(3) Uani 1 1 d . . .
Mo1 Mo 0.111877(4) 0.226689(11) 0.077668(5) 0.01308(4) Uani 1 1 d . . .

loop_
_atom_site_aniso_label
_atom_site_aniso_U_11
_atom_site_aniso_U_22
_atom_site_aniso_U_33
_atom_site_aniso_U_23
_atom_site_aniso_U_13
_atom_site_aniso_U_12
C4 0.0163(7) 0.0244(7) 0.0264(8) 0.0032(6) 0.0011(6) -0.0022(5)
C11 0.0189(7) 0.0167(6) 0.0160(6) 0.0010(5) -0.0005(5) -0.0046(5)
C12 0.0205(7) 0.0187(7) 0.0187(7) -0.0015(5) 0.0011(5) -0.0023(5)
C13 0.0272(8) 0.0203(7) 0.0187(7) -0.0040(5) 0.0011(6) -0.0050(6)
C14 0.0230(7) 0.0236(7) 0.0209(7) -0.0022(6) -0.0031(6) -0.0080(6)
C15 0.0184(7) 0.0223(7) 0.0221(7) -0.0006(5) -0.0003(5) -0.0061(5)
C16 0.0194(7) 0.0199(7) 0.0191(7) -0.0025(5) 0.0011(5) -0.0045(5)
C17 0.0282(8) 0.0200(7) 0.0173(7) 0.0047(5) -0.0014(6) -0.0037(6)
C21 0.0138(6) 0.0174(6) 0.0166(6) -0.0004(5) 0.0016(5) -0.0010(5)
C22 0.0167(6) 0.0222(7) 0.0167(7) 0.0005(5) 0.0005(5) 0.0012(5)
C23 0.0190(7) 0.0289(8) 0.0175(7) -0.0050(6) 0.0010(5) 0.0003(6)
C24 0.0208(7) 0.0226(7) 0.0265(8) -0.0090(6) 0.0024(6) -0.0004(6)
C25 0.0192(7) 0.0179(7) 0.0285(8) -0.0004(6) 0.0010(6) 0.0007(5)
C26 0.0177(6) 0.0183(7) 0.0181(7) 0.0013(5) -0.0004(5) -0.0009(5)
C27 0.0144(6) 0.0192(7) 0.0253(7) -0.0008(5) 0.0013(5) -0.0035(5)
C31 0.0161(6) 0.0171(6) 0.0147(6) 0.0001(5) -0.0025(5) 0.0029(5)
C32 0.0177(6) 0.0175(6) 0.0187(7) -0.0013(5) -0.0026(5) 0.0014(5)
C33 0.0218(7) 0.0195(7) 0.0188(7) -0.0031(5) -0.0055(5) 0.0035(5)
C34 0.0239(7) 0.0226(7) 0.0145(6) -0.0011(5) -0.0024(5) 0.0064(6)
C35 0.0188(7) 0.0197(7) 0.0180(7) 0.0018(5) -0.0005(5) 0.0035(5)
C36 0.0180(6) 0.0173(6) 0.0169(7) 0.0005(5) -0.0030(5) 0.0007(5)
C37 0.0219(7) 0.0189(7) 0.0217(7) -0.0009(5) 0.0033(6) 0.0043(5)
C131 0.0359(9) 0.0316(9) 0.0263(8) -0.0120(7) 0.0008(7) -0.0024(7)
C151 0.0181(7) 0.0358(9) 0.0326(9) -0.0060(7) -0.0023(6) -0.0033(6)
C171 0.0310(9) 0.0708(15) 0.0229(9) 0.0147(9) 0.0068(7) 0.0061(9)
C172 0.115(2) 0.0258(10) 0.0362(11) 0.0120(8) -0.0234(13) -0.0203(12)
C173 0.0275(8) 0.0458(11) 0.0236(8) 0.0134(7) -0.0031(7) 0.0055(7)
C231 0.0335(9) 0.0409(10) 0.0191(8) -0.0081(7) -0.0022(7) 0.0032(7)
C251 0.0421(10) 0.0189(8) 0.0415(10) 0.0004(7) -0.0056(8) 0.0047(7)
C271 0.0204(7) 0.0180(7) 0.0360(9) -0.0024(6) -0.0043(6) -0.0025(5)
C272 0.0483(12) 0.0478(12) 0.0479(12) -0.0157(10) 0.0278(10) -0.0273(10)
C273 0.0293(9) 0.0244(9) 0.0805(17) 0.0095(9) -0.0312(10) -0.0047(7)
C331 0.0336(9) 0.0272(8) 0.0242(8) -0.0088(6) -0.0067(7) -0.0010(7)
C351 0.0291(8) 0.0245(8) 0.0231(8) 0.0029(6) 0.0054(6) -0.0016(6)
C371 0.0319(10) 0.0705(15) 0.0280(10) -0.0013(9) -0.0030(8) 0.0296(10)
C372 0.0302(9) 0.0368(9) 0.0223(8) 0.0004(7) 0.0064(6) 0.0122(7)
C373 0.0687(16) 0.0201(9) 0.0871(19) -0.0147(10) 0.0483(14) -0.0060(9)
N1 0.0182(6) 0.0174(6) 0.0140(5) 0.0007(4) -0.0013(4) -0.0027(4)
N2 0.0141(5) 0.0155(5) 0.0154(5) -0.0007(4) -0.0001(4) -0.0015(4)
N3 0.0173(6) 0.0168(6) 0.0141(5) -0.0007(4) -0.0007(4) 0.0016(4)
N41 0.0283(7) 0.0405(9) 0.0272(8) -0.0019(6) 0.0019(6) -0.0082(6)
Mo1 0.01246(6) 0.01427(6) 0.01227(6) 0.00019(4) -0.00118(4) -0.00083(4)

loop_
_atom_type_symbol
_atom_type_description
_atom_type_scat_dispersion_real
_atom_type_scat_dispersion_imag
_atom_type_scat_source
C C 0.0033 0.0016 'International Tables Vol C Tables 4.2.6.8 and 6.1.1.4'
H H 0.0000 0.0000 'International Tables Vol C Tables 4.2.6.8 and 6.1.1.4'
N N 0.0061 0.0033 'International Tables Vol C Tables 4.2.6.8 and 6.1.1.4'
Mo Mo -1.6832 0.6857 'International Tables Vol C Tables 4.2.6.8 and 6.1.1.4'

loop_
_geom_angle_atom_site_label_1
_geom_angle_atom_site_label_2
_geom_angle_atom_site_label_3
_geom_angle
_geom_angle_site_symmetry_1
_geom_angle_site_symmetry_3
_geom_angle_publ_flag
N41 C4 Mo1 178.95(15) . . ?
C16 C11 C12 119.26(13) . . ?
C16 C11 N1 120.56(13) . . ?
C12 C11 N1 120.14(13) . . ?
C13 C12 C11 120.57(14) . . ?
C13 C12 H12 119.7 . . ?
C11 C12 H12 119.7 . . ?
C14 C13 C12 118.82(14) . . ?
C14 C13 C131 120.53(14) . . ?
C12 C13 C131 120.66(15) . . ?
C13 C14 C15 121.80(14) . . ?
C13 C14 H14 119.1 . . ?
C15 C14 H14 119.1 . . ?
C14 C15 C16 118.45(14) . . ?
C14 C15 C151 121.29(14) . . ?
C16 C15 C151 120.24(14) . . ?
C15 C16 C11 121.08(14) . . ?
C15 C16 H16 119.5 . . ?
C11 C16 H16 119.5 . . ?
N1 C17 C172 110.74(13) . . ?
N1 C17 C173 109.00(13) . . ?
C172 C17 C173 109.24(17) . . ?
N1 C17 C171 109.06(13) . . ?
C172 C17 C171 109.94(18) . . ?
C173 C17 C171 108.83(15) . . ?
C26 C21 C22 119.18(13) . . ?
C26 C21 N2 121.10(13) . . ?
C22 C21 N2 119.70(13) . . ?
C23 C22 C21 120.66(14) . . ?
C23 C22 H22 119.7 . . ?
C21 C22 H22 119.7 . . ?
C24 C23 C22 118.80(14) . . ?
C24 C23 C231 120.22(15) . . ?
C22 C23 C231 120.96(15) . . ?
C23 C24 C25 121.82(14) . . ?
C23 C24 H24 119.1 . . ?
C25 C24 H24 119.1 . . ?
C26 C25 C24 118.65(14) . . ?
C26 C25 C251 120.95(15) . . ?
C24 C25 C251 120.40(15) . . ?
C25 C26 C21 120.88(14) . . ?
C25 C26 H26 119.6 . . ?
C21 C26 H26 119.6 . . ?
N2 C27 C273 110.60(13) . . ?
N2 C27 C271 109.25(12) . . ?
C273 C27 C271 109.88(14) . . ?
N2 C27 C272 109.09(13) . . ?
C273 C27 C272 110.90(18) . . ?
C271 C27 C272 107.03(15) . . ?
C32 C31 C36 119.04(13) . . ?
C32 C31 N3 120.13(13) . . ?
C36 C31 N3 120.82(12) . . ?
C33 C32 C31 120.63(14) . . ?
C33 C32 H32 119.7 . . ?
C31 C32 H32 119.7 . . ?
C34 C33 C32 119.24(14) . . ?
C34 C33 C331 120.85(14) . . ?
C32 C33 C331 119.87(15) . . ?
C33 C34 C35 121.33(14) . . ?
C33 C34 H34 119.3 . . ?
C35 C34 H34 119.3 . . ?
C36 C35 C34 118.70(14) . . ?
C36 C35 C351 119.80(14) . . ?
C34 C35 C351 121.48(14) . . ?
C35 C36 C31 121.04(13) . . ?
C35 C36 H36 119.5 . . ?
C31 C36 H36 119.5 . . ?
N3 C37 C373 110.94(14) . . ?
N3 C37 C372 109.68(12) . . ?
C373 C37 C372 109.18(16) . . ?
N3 C37 C371 109.15(13) . . ?
C373 C37 C371 110.18(18) . . ?
C372 C37 C371 107.64(14) . . ?
C13 C131 H13A 109.5 . . ?
C13 C131 H13B 109.5 . . ?
H13A C131 H13B 109.5 . . ?
C13 C131 H13C 109.5 . . ?
H13A C131 H13C 109.5 . . ?
H13B C131 H13C 109.5 . . ?
C15 C151 H15A 109.5 . . ?
C15 C151 H15B 109.5 . . ?
H15A C151 H15B 109.5 . . ?
C15 C151 H15C 109.5 . . ?
H15A C151 H15C 109.5 . . ?
H15B C151 H15C 109.5 . . ?
C17 C171 H17A 109.5 . . ?
C17 C171 H17B 109.5 . . ?
H17A C171 H17B 109.5 . . ?
C17 C171 H17C 109.5 . . ?
H17A C171 H17C 109.5 . . ?
H17B C171 H17C 109.5 . . ?
C17 C172 H17D 109.5 . . ?
C17 C172 H17E 109.5 . . ?
H17D C172 H17E 109.5 . . ?
C17 C172 H17F 109.5 . . ?
H17D C172 H17F 109.5 . . ?
H17E C172 H17F 109.5 . . ?
C17 C173 H17G 109.5 . . ?
C17 C173 H17H 109.5 . . ?
H17G C173 H17H 109.5 . . ?
C17 C173 H17I 109.5 . . ?
H17G C173 H17I 109.5 . . ?
H17H C173 H17I 109.5 . . ?
C23 C231 H23A 109.5 . . ?
C23 C231 H23B 109.5 . . ?
H23A C231 H23B 109.5 . . ?
C23 C231 H23C 109.5 . . ?
H23A C231 H23C 109.5 . . ?
H23B C231 H23C 109.5 . . ?
C25 C251 H25A 109.5 . . ?
C25 C251 H25B 109.5 . . ?
H25A C251 H25B 109.5 . . ?
C25 C251 H25C 109.5 . . ?
H25A C251 H25C 109.5 . . ?
H25B C251 H25C 109.5 . . ?
C27 C271 H27A 109.5 . . ?
C27 C271 H27B 109.5 . . ?
H27A C271 H27B 109.5 . . ?
C27 C271 H27C 109.5 . . ?
H27A C271 H27C 109.5 . . ?
H27B C271 H27C 109.5 . . ?
C27 C272 H27D 109.5 . . ?
C27 C272 H27E 109.5 . . ?
H27D C272 H27E 109.5 . . ?
C27 C272 H27F 109.5 . . ?
H27D C272 H27F 109.5 . . ?
H27E C272 H27F 109.5 . . ?
C27 C273 H27G 109.5 . . ?
C27 C273 H27H 109.5 . . ?
H27G C273 H27H 109.5 . . ?
C27 C273 H27I 109.5 . . ?
H27G C273 H27I 109.5 . . ?
H27H C273 H27I 109.5 . . ?
C33 C331 H33A 109.5 . . ?
C33 C331 H33B 109.5 . . ?
H33A C331 H33B 109.5 . . ?
C33 C331 H33C 109.5 . . ?
H33A C331 H33C 109.5 . . ?
H33B C331 H33C 109.5 . . ?
C35 C351 H35A 109.5 . . ?
C35 C351 H35B 109.5 . . ?
H35A C351 H35B 109.5 . . ?
C35 C351 H35C 109.5 . . ?
H35A C351 H35C 109.5 . . ?
H35B C351 H35C 109.5 . . ?
C37 C371 H37A 109.5 . . ?
C37 C371 H37B 109.5 . . ?
H37A C371 H37B 109.5 . . ?
C37 C371 H37C 109.5 . . ?
H37A C371 H37C 109.5 . . ?
H37B C371 H37C 109.5 . . ?
C37 C372 H37D 109.5 . . ?
C37 C372 H37E 109.5 . . ?
H37D C372 H37E 109.5 . . ?
C37 C372 H37F 109.5 . . ?
H37D C372 H37F 109.5 . . ?
H37E C372 H37F 109.5 . . ?
C37 C373 H37G 109.5 . . ?
C37 C373 H37H 109.5 . . ?
H37G C373 H37H 109.5 . . ?
C37 C373 H37I 109.5 . . ?
H37G C373 H37I 109.5 . . ?
H37H C373 H37I 109.5 . . ?
C11 N1 C17 117.46(11) . . ?
C11 N1 Mo1 108.30(9) . . ?
C17 N1 Mo1 134.01(9) . . ?
C21 N2 C27 116.44(11) . . ?
C21 N2 Mo1 108.68(9) . . ?
C27 N2 Mo1 134.88(9) . . ?
C31 N3 C37 116.02(11) . . ?
C31 N3 Mo1 108.34(9) . . ?
C37 N3 Mo1 135.63(10) . . ?
N2 Mo1 N1 116.51(5) . . ?
N2 Mo1 N3 117.41(5) . . ?
N1 Mo1 N3 118.12(5) . . ?
N2 Mo1 C4 100.43(5) . . ?
N1 Mo1 C4 98.51(6) . . ?
N3 Mo1 C4 99.48(6) . . ?

loop_
_geom_bond_atom_site_label_1
_geom_bond_atom_site_label_2
_geom_bond_distance
_geom_bond_site_symmetry_2
_geom_bond_publ_flag
C4 N41 1.122(2) . ?
C4 Mo1 2.0918(17) . ?
C11 C16 1.398(2) . ?
C11 C12 1.400(2) . ?
C11 N1 1.4454(18) . ?
C12 C13 1.400(2) . ?
C12 H12 0.9500 . ?
C13 C14 1.392(2) . ?
C13 C131 1.510(2) . ?
C14 C15 1.396(2) . ?
C14 H14 0.9500 . ?
C15 C16 1.396(2) . ?
C15 C151 1.508(2) . ?
C16 H16 0.9500 . ?
C17 N1 1.5040(19) . ?
C17 C172 1.519(3) . ?
C17 C173 1.522(2) . ?
C17 C171 1.539(3) . ?
C21 C26 1.400(2) . ?
C21 C22 1.402(2) . ?
C21 N2 1.4435(18) . ?
C22 C23 1.396(2) . ?
C22 H22 0.9500 . ?
C23 C24 1.391(2) . ?
C23 C231 1.511(2) . ?
C24 C25 1.394(2) . ?
C24 H24 0.9500 . ?
C25 C26 1.394(2) . ?
C25 C251 1.509(2) . ?
C26 H26 0.9500 . ?
C27 N2 1.5003(18) . ?
C27 C273 1.514(2) . ?
C27 C271 1.521(2) . ?
C27 C272 1.541(2) . ?
C31 C32 1.3995(19) . ?
C31 C36 1.403(2) . ?
C31 N3 1.4434(18) . ?
C32 C33 1.398(2) . ?
C32 H32 0.9500 . ?
C33 C34 1.391(2) . ?
C33 C331 1.514(2) . ?
C34 C35 1.400(2) . ?
C34 H34 0.9500 . ?
C35 C36 1.395(2) . ?
C35 C351 1.510(2) . ?
C36 H36 0.9500 . ?
C37 N3 1.5020(19) . ?
C37 C373 1.521(2) . ?
C37 C372 1.523(2) . ?
C37 C371 1.532(2) . ?
C131 H13A 0.9800 . ?
C131 H13B 0.9800 . ?
C131 H13C 0.9800 . ?
C151 H15A 0.9800 . ?
C151 H15B 0.9800 . ?
C151 H15C 0.9800 . ?
C171 H17A 0.9800 . ?
C171 H17B 0.9800 . ?
C171 H17C 0.9800 . ?
C172 H17D 0.9800 . ?
C172 H17E 0.9800 . ?
C172 H17F 0.9800 . ?
C173 H17G 0.9800 . ?
C173 H17H 0.9800 . ?
C173 H17I 0.9800 . ?
C231 H23A 0.9800 . ?
C231 H23B 0.9800 . ?
C231 H23C 0.9800 . ?
C251 H25A 0.9800 . ?
C251 H25B 0.9800 . ?
C251 H25C 0.9800 . ?
C271 H27A 0.9800 . ?
C271 H27B 0.9800 . ?
C271 H27C 0.9800 . ?
C272 H27D 0.9800 . ?
C272 H27E 0.9800 . ?
C272 H27F 0.9800 . ?
C273 H27G 0.9800 . ?
C273 H27H 0.9800 . ?
C273 H27I 0.9800 . ?
C331 H33A 0.9800 . ?
C331 H33B 0.9800 . ?
C331 H33C 0.9800 . ?
C351 H35A 0.9800 . ?
C351 H35B 0.9800 . ?
C351 H35C 0.9800 . ?
C371 H37A 0.9800 . ?
C371 H37B 0.9800 . ?
C371 H37C 0.9800 . ?
C372 H37D 0.9800 . ?
C372 H37E 0.9800 . ?
C372 H37F 0.9800 . ?
C373 H37G 0.9800 . ?
C373 H37H 0.9800 . ?
C373 H37I 0.9800 . ?
N1 Mo1 1.9574(12) . ?
N2 Mo1 1.9530(12) . ?
N3 Mo1 1.9637(12) . ?

loop_
_cod_related_entry_id
_cod_related_entry_database
_cod_related_entry_code
1 ChemSpider 30652789
